data_7156757
loop_
_publ_author_name
'Hutskalova, Valeriia'
'Mykhailiuk, Pavel K.'

_publ_section_title
;
 Pd-Catalyzed directed CH-(hetero)arylation of cyclic \a-amino acids:
 effects of substituents and the ring size.
;
_journal_issue 17
_journal_name_full 'Organic &amp; biomolecular chemistry'
_journal_page_first 4342
_journal_page_last 4349
_journal_paper_doi 10.1039/c9ob00393b
_journal_volume 17
_journal_year 2019
_chemical_absolute_configuration ad
_chemical_formula_moiety 'C34 H28 Cl N3 O3'
_chemical_formula_sum 'C34 H28 Cl N3 O3'
_chemical_formula_weight 562.04
_chemical_melting_point 373
_space_group_crystal_system orthorhombic
_space_group_IT_number 19
_space_group_name_Hall 'P 2ac 2ab'
_space_group_name_H-M_alt 'P 21 21 21'
_symmetry_space_group_name_Hall 'P 2ac 2ab'
_symmetry_space_group_name_H-M 'P 21 21 21'
_atom_sites_solution_hydrogens mixed
_audit_creation_method SHELXL-2016/4
_audit_update_record
;
2018-06-22 deposited with the CCDC.    2019-03-27 downloaded from the CCDC.
;
_cell_angle_alpha 90
_cell_angle_beta 90
_cell_angle_gamma 90
_cell_formula_units_Z 4
_cell_length_a 6.2201(7)
_cell_length_b 12.7050(14)
_cell_length_c 35.317(4)
_cell_measurement_reflns_used 1009
_cell_measurement_temperature 173(2)
_cell_measurement_theta_max 19.01
_cell_measurement_theta_min 2.36
_cell_volume 2791.0(5)
_computing_cell_refinement 'Bruker SMART'
_computing_data_collection 'Bruker SMART'
_computing_data_reduction 'Bruker SAINT'
_computing_molecular_graphics 'Bruker SHELXTL'
_computing_publication_material 'Bruker SHELXTL'
_computing_structure_refinement 'SHELXL-2016/4 (Sheldrick, 2016)'
_computing_structure_solution 'Bruker SHELXTL'
_diffrn_ambient_temperature 173(2)
_diffrn_measured_fraction_theta_full 1.000
_diffrn_measured_fraction_theta_max 0.995
_diffrn_measurement_device_type 'CCD area detector'
_diffrn_measurement_method 'phi and omega scans'
_diffrn_radiation_monochromator graphite
_diffrn_radiation_source 'sealed tube'
_diffrn_radiation_type MoK\a
_diffrn_radiation_wavelength 0.71073
_diffrn_reflns_av_R_equivalents 0.0672
_diffrn_reflns_av_unetI/netI 0.1019
_diffrn_reflns_Laue_measured_fraction_full 1.000
_diffrn_reflns_Laue_measured_fraction_max 0.995
_diffrn_reflns_limit_h_max 7
_diffrn_reflns_limit_h_min -7
_diffrn_reflns_limit_k_max 15
_diffrn_reflns_limit_k_min -12
_diffrn_reflns_limit_l_max 44
_diffrn_reflns_limit_l_min -28
_diffrn_reflns_number 16780
_diffrn_reflns_point_group_measured_fraction_full 1.000
_diffrn_reflns_point_group_measured_fraction_max 0.995
_diffrn_reflns_theta_full 25.242
_diffrn_reflns_theta_max 26.486
_diffrn_reflns_theta_min 1.703
_exptl_absorpt_coefficient_mu 0.178
_exptl_absorpt_correction_T_max 0.98
_exptl_absorpt_correction_T_min 0.44
_exptl_absorpt_correction_type numerical
_exptl_absorpt_process_details SADABS
_exptl_crystal_colour colourless
_exptl_crystal_density_diffrn 1.338
_exptl_crystal_description prizm
_exptl_crystal_F_000 1176
_exptl_crystal_size_max 0.220
_exptl_crystal_size_mid 0.150
_exptl_crystal_size_min 0.120
_refine_diff_density_max 0.209
_refine_diff_density_min -0.234
_refine_diff_density_rms 0.052
_refine_ls_abs_structure_details
;
 Flack x determined using 1087 quotients [(I+)-(I-)]/[(I+)+(I-)]
 (Parsons, Flack and Wagner, Acta Cryst. B69 (2013) 249-259).
;
_refine_ls_abs_structure_Flack 0.00(6)
_refine_ls_extinction_coef 0.0033(6)
_refine_ls_extinction_expression Fc^*^=kFc[1+0.001xFc^2^\l^3^/sin(2\q)]^-1/4^
_refine_ls_extinction_method 'SHELXL-2016/4 (Sheldrick 2016)'
_refine_ls_goodness_of_fit_ref 1.015
_refine_ls_hydrogen_treatment mixed
_refine_ls_matrix_type full
_refine_ls_number_parameters 375
_refine_ls_number_reflns 5745
_refine_ls_number_restraints 0
_refine_ls_restrained_S_all 1.015
_refine_ls_R_factor_all 0.1045
_refine_ls_R_factor_gt 0.0512
_refine_ls_shift/su_max 0.000
_refine_ls_shift/su_mean 0.000
_refine_ls_structure_factor_coef Fsqd
_refine_ls_weighting_details 'w=1/[\s^2^(Fo^2^)+(0.0284P)^2^] where P=(Fo^2^+2Fc^2^)/3'
_refine_ls_weighting_scheme calc
_refine_ls_wR_factor_gt 0.0800
_refine_ls_wR_factor_ref 0.0956
_reflns_Friedel_coverage 0.733
_reflns_Friedel_fraction_full 1.000
_reflns_Friedel_fraction_max 0.994
_reflns_number_gt 3690
_reflns_number_total 5745
_reflns_threshold_expression 'I > 2\s(I)'
_cod_data_source_file c9ob00393b2.cif
_cod_data_source_block xr13
_cod_depositor_comments 'Adding full bibliography for 7156757--7156758.cif.'
_cod_database_code 7156757
_shelx_shelxl_version_number 2016/4
_shelx_space_group_comment
;
The symmetry employed for this shelxl refinement is uniquely defined
by the following loop, which should always be used as a source of
symmetry information in preference to the above space-group names.
They are only intended as comments.
;
_shelx_estimated_absorpt_t_min 0.962
_shelx_estimated_absorpt_t_max 0.979

loop_
_space_group_symop_operation_xyz
'x, y, z'
'-x+1/2, -y, z+1/2'
'-x, y+1/2, -z+1/2'
'x+1/2, -y+1/2, -z'

loop_
_atom_site_label
_atom_site_type_symbol
_atom_site_fract_x
_atom_site_fract_y
_atom_site_fract_z
_atom_site_U_iso_or_equiv
_atom_site_adp_type
_atom_site_occupancy
_atom_site_site_symmetry_order
_atom_site_calc_flag
_atom_site_refinement_flags_posn
_atom_site_refinement_flags_adp
C1 C 0.4773(6) 0.3349(3) 0.10506(10) 0.0219(9) Uani 1 1 d . .
H1 H 0.332169 0.308175 0.097542 0.026 Uiso 1 1 calc R U
C2 C 0.6183(6) 0.3553(3) 0.06966(10) 0.0227(9) Uani 1 1 d . .
H2 H 0.524075 0.387204 0.049787 0.027 Uiso 1 1 calc R U
C3 C 0.7723(7) 0.4413(3) 0.08357(11) 0.0293(10) Uani 1 1 d . .
H3A H 0.834645 0.480757 0.062034 0.035 Uiso 1 1 calc R U
H3B H 0.890325 0.410837 0.098846 0.035 Uiso 1 1 calc R U
C4 C 0.6277(6) 0.5128(3) 0.10792(11) 0.0250(10) Uani 1 1 d . .
H4 H 0.711867 0.539142 0.130113 0.030 Uiso 1 1 calc R U
C5 C 0.3573(7) 0.4589(3) 0.15451(11) 0.0268(10) Uani 1 1 d . .
C6 C 0.1223(7) 0.3811(3) 0.19954(10) 0.0303(10) Uani 1 1 d . .
H6A H -0.032340 0.391794 0.194095 0.036 Uiso 1 1 calc R U
H6B H 0.174430 0.442210 0.214300 0.036 Uiso 1 1 calc R U
C7 C 0.1522(7) 0.2818(3) 0.22209(10) 0.0245(10) Uani 1 1 d . .
C8 C -0.0168(7) 0.2450(3) 0.24398(10) 0.0306(11) Uani 1 1 d . .
H8 H -0.152813 0.278914 0.242781 0.037 Uiso 1 1 calc R U
C9 C 0.0116(7) 0.1586(3) 0.26773(11) 0.0334(11) Uani 1 1 d . .
H9 H -0.103920 0.134837 0.283103 0.040 Uiso 1 1 calc R U
C10 C 0.2059(8) 0.1079(3) 0.26896(11) 0.0379(11) Uani 1 1 d . .
H10 H 0.224873 0.049047 0.285222 0.045 Uiso 1 1 calc R U
C11 C 0.3744(7) 0.1422(3) 0.24655(11) 0.0341(11) Uani 1 1 d . .
H11 H 0.508464 0.106358 0.247071 0.041 Uiso 1 1 calc R U
C12 C 0.3465(7) 0.2291(3) 0.22337(11) 0.0301(11) Uani 1 1 d . .
H12 H 0.462613 0.252764 0.208114 0.036 Uiso 1 1 calc R U
C13 C 0.5848(7) 0.2597(3) 0.13253(10) 0.0235(10) Uani 1 1 d . .
C14 C 0.5881(7) 0.0716(3) 0.15029(10) 0.0240(10) Uani 1 1 d . .
C15 C 0.7697(7) 0.0683(3) 0.17193(10) 0.0303(10) Uani 1 1 d . .
H15 H 0.858510 0.128825 0.174209 0.036 Uiso 1 1 calc R U
C16 C 0.8244(8) -0.0252(3) 0.19080(11) 0.0370(12) Uani 1 1 d . .
H16 H 0.951333 -0.026448 0.205752 0.044 Uiso 1 1 calc R U
C17 C 0.7038(7) -0.1136(3) 0.18859(11) 0.0354(11) Uani 1 1 d . .
H17 H 0.744815 -0.175423 0.201911 0.042 Uiso 1 1 calc R U
C18 C 0.5156(7) -0.1125(3) 0.16610(10) 0.0272(10) Uani 1 1 d . .
C19 C 0.4566(7) -0.0194(3) 0.14673(11) 0.0248(10) Uani 1 1 d . .
C20 C 0.3796(7) -0.2002(3) 0.16256(11) 0.0364(12) Uani 1 1 d . .
H20 H 0.411756 -0.263796 0.175518 0.044 Uiso 1 1 calc R U
C21 C 0.2013(8) -0.1930(3) 0.14036(11) 0.0376(12) Uani 1 1 d . .
H21 H 0.108065 -0.251701 0.137401 0.045 Uiso 1 1 calc R U
C22 C 0.1575(7) -0.0980(3) 0.12199(12) 0.0377(12) Uani 1 1 d . .
H22 H 0.031870 -0.094311 0.106756 0.045 Uiso 1 1 calc R U
C23 C 0.7117(6) 0.2544(3) 0.05353(10) 0.0223(9) Uani 1 1 d . .
C24 C 0.8981(7) 0.2077(3) 0.06699(11) 0.0295(10) Uani 1 1 d . .
H24 H 0.979215 0.242013 0.086130 0.035 Uiso 1 1 calc R U
C25 C 0.9674(7) 0.1125(3) 0.05313(11) 0.0332(11) Uani 1 1 d . .
H25 H 1.095386 0.081588 0.062722 0.040 Uiso 1 1 calc R U
C26 C 0.8516(7) 0.0619(3) 0.02538(11) 0.0316(11) Uani 1 1 d . .
H26 H 0.898829 -0.004063 0.015862 0.038 Uiso 1 1 calc R U
C27 C 0.6670(7) 0.1074(3) 0.01147(11) 0.0320(11) Uani 1 1 d . .
H27 H 0.586783 0.072801 -0.007736 0.038 Uiso 1 1 calc R U
C28 C 0.5981(6) 0.2033(3) 0.02537(10) 0.0275(10) Uani 1 1 d . .
H28 H 0.471135 0.234474 0.015467 0.033 Uiso 1 1 calc R U
C29 C 0.5381(6) 0.6053(3) 0.08631(10) 0.0237(10) Uani 1 1 d . .
C30 C 0.3416(7) 0.6014(3) 0.06800(10) 0.0294(10) Uani 1 1 d . .
H30 H 0.256259 0.539588 0.069859 0.035 Uiso 1 1 calc R U
C31 C 0.2669(7) 0.6859(3) 0.04699(11) 0.0330(11) Uani 1 1 d . .
H31 H 0.132164 0.682204 0.034397 0.040 Uiso 1 1 calc R U
C32 C 0.3903(7) 0.7750(3) 0.04466(11) 0.0310(11) Uani 1 1 d . .
C33 C 0.5845(7) 0.7820(3) 0.06256(12) 0.0369(11) Uani 1 1 d . .
H33 H 0.668209 0.844346 0.060837 0.044 Uiso 1 1 calc R U
C34 C 0.6572(7) 0.6963(3) 0.08333(11) 0.0327(11) Uani 1 1 d . .
H34 H 0.792350 0.700597 0.095775 0.039 Uiso 1 1 calc R U
CL1 Cl 0.29441(19) 0.88205(9) 0.01902(3) 0.0470(4) Uani 1 1 d . .
N1 N 0.4613(5) 0.4403(2) 0.12123(9) 0.0238(8) Uani 1 1 d . .
N2 N 0.5125(6) 0.1595(3) 0.13047(9) 0.0251(9) Uani 1 1 d . .
N3 N 0.2781(6) -0.0133(3) 0.12435(8) 0.0290(8) Uani 1 1 d . .
O1 O 0.2408(4) 0.3733(2) 0.16443(6) 0.0260(6) Uani 1 1 d . .
O2 O 0.3648(5) 0.5411(2) 0.17156(8) 0.0361(8) Uani 1 1 d . .
O3 O 0.7290(5) 0.2895(2) 0.15323(7) 0.0311(7) Uani 1 1 d . .
H2N H 0.392(7) 0.144(3) 0.1150(11) 0.048(14) Uiso 1 1 d . .

loop_
_atom_site_aniso_label
_atom_site_aniso_U_11
_atom_site_aniso_U_22
_atom_site_aniso_U_33
_atom_site_aniso_U_23
_atom_site_aniso_U_13
_atom_site_aniso_U_12
C1 0.029(2) 0.016(2) 0.021(2) -0.0007(18) -0.0019(19) -0.0003(19)
C2 0.026(2) 0.021(2) 0.022(2) 0.0042(18) 0.0012(19) 0.002(2)
C3 0.028(2) 0.025(2) 0.034(2) 0.002(2) 0.006(2) -0.001(2)
C4 0.028(2) 0.019(2) 0.029(2) 0.0009(19) -0.001(2) -0.005(2)
C5 0.029(2) 0.020(2) 0.031(2) 0.004(2) -0.001(2) 0.001(2)
C6 0.036(3) 0.030(3) 0.025(2) -0.001(2) 0.009(2) 0.004(2)
C7 0.030(2) 0.024(2) 0.020(2) -0.0016(19) 0.0027(19) -0.003(2)
C8 0.026(2) 0.033(3) 0.032(2) -0.004(2) 0.001(2) -0.009(2)
C9 0.040(3) 0.032(3) 0.028(2) 0.002(2) 0.003(2) -0.012(2)
C10 0.050(3) 0.029(3) 0.035(3) 0.004(2) -0.004(2) -0.004(3)
C11 0.033(3) 0.036(3) 0.034(2) 0.003(2) 0.000(2) 0.004(2)
C12 0.032(3) 0.032(3) 0.026(2) 0.004(2) 0.001(2) -0.002(2)
C13 0.027(2) 0.022(3) 0.022(2) -0.0021(19) 0.0027(19) -0.001(2)
C14 0.035(3) 0.017(2) 0.020(2) -0.0012(18) -0.001(2) 0.003(2)
C15 0.035(3) 0.024(2) 0.031(2) 0.004(2) -0.007(2) 0.002(2)
C16 0.040(3) 0.041(3) 0.030(2) 0.004(2) -0.010(2) 0.008(3)
C17 0.047(3) 0.027(2) 0.032(2) 0.006(2) -0.003(2) 0.011(3)
C18 0.039(3) 0.021(2) 0.021(2) -0.001(2) 0.006(2) 0.003(2)
C19 0.032(3) 0.021(2) 0.022(2) -0.0023(19) 0.003(2) 0.003(2)
C20 0.058(3) 0.021(3) 0.031(2) 0.003(2) 0.005(3) 0.002(3)
C21 0.054(3) 0.023(3) 0.037(3) -0.002(2) 0.004(3) -0.011(2)
C22 0.040(3) 0.033(3) 0.040(3) -0.001(2) -0.004(2) -0.006(2)
C23 0.026(2) 0.021(2) 0.020(2) 0.0026(18) 0.0009(19) 0.001(2)
C24 0.030(2) 0.031(3) 0.028(2) -0.002(2) -0.002(2) 0.003(2)
C25 0.027(2) 0.037(3) 0.035(2) 0.003(2) -0.003(2) 0.007(2)
C26 0.040(3) 0.021(2) 0.033(2) 0.000(2) 0.004(2) 0.005(2)
C27 0.037(3) 0.027(3) 0.032(2) -0.004(2) -0.003(2) -0.002(2)
C28 0.028(2) 0.026(3) 0.029(2) 0.005(2) -0.001(2) 0.002(2)
C29 0.026(2) 0.021(2) 0.024(2) -0.0003(19) 0.0026(19) -0.002(2)
C30 0.030(3) 0.025(2) 0.033(2) -0.001(2) 0.000(2) -0.006(2)
C31 0.033(3) 0.034(3) 0.032(2) 0.002(2) -0.002(2) 0.004(2)
C32 0.040(3) 0.023(2) 0.030(2) 0.004(2) 0.000(2) 0.008(2)
C33 0.038(3) 0.025(3) 0.047(3) 0.007(2) 0.002(3) -0.008(2)
C34 0.033(3) 0.026(3) 0.038(2) 0.003(2) -0.004(2) -0.003(2)
CL1 0.0551(8) 0.0358(7) 0.0500(7) 0.0139(6) 0.0043(7) 0.0140(7)
N1 0.029(2) 0.0145(19) 0.0276(18) 0.0008(16) 0.0072(17) -0.0043(16)
N2 0.032(2) 0.016(2) 0.028(2) -0.0004(16) -0.0026(18) -0.0011(17)
N3 0.035(2) 0.026(2) 0.0253(19) -0.0012(16) -0.0041(18) -0.0062(19)
O1 0.0302(16) 0.0212(15) 0.0266(14) -0.0005(13) 0.0051(14) -0.0045(14)
O2 0.049(2) 0.0211(17) 0.0375(17) -0.0072(14) 0.0136(16) -0.0044(16)
O3 0.0348(17) 0.0280(17) 0.0305(15) -0.0005(13) -0.0109(15) -0.0046(15)

loop_
_atom_type_symbol
_atom_type_description
_atom_type_scat_dispersion_real
_atom_type_scat_dispersion_imag
_atom_type_scat_source
C C 0.0033 0.0016 'International Tables Vol C Tables 4.2.6.8 and 6.1.1.4'
H H 0.0000 0.0000 'International Tables Vol C Tables 4.2.6.8 and 6.1.1.4'
N N 0.0061 0.0033 'International Tables Vol C Tables 4.2.6.8 and 6.1.1.4'
O O 0.0106 0.0060 'International Tables Vol C Tables 4.2.6.8 and 6.1.1.4'
Cl Cl 0.1484 0.1585 'International Tables Vol C Tables 4.2.6.8 and 6.1.1.4'

loop_
_geom_angle_atom_site_label_1
_geom_angle_atom_site_label_2
_geom_angle_atom_site_label_3
_geom_angle
N1 C1 C13 111.0(3)
N1 C1 C2 101.6(3)
C13 C1 C2 111.8(3)
N1 C1 H1 110.7
C13 C1 H1 110.7
C2 C1 H1 110.7
C23 C2 C3 118.8(3)
C23 C2 C1 112.2(3)
C3 C2 C1 102.4(3)
C23 C2 H2 107.6
C3 C2 H2 107.6
C1 C2 H2 107.6
C2 C3 C4 103.5(3)
C2 C3 H3A 111.1
C4 C3 H3A 111.1
C2 C3 H3B 111.1
C4 C3 H3B 111.1
H3A C3 H3B 109.0
N1 C4 C29 113.0(3)
N1 C4 C3 102.8(3)
C29 C4 C3 113.1(3)
N1 C4 H4 109.2
C29 C4 H4 109.2
C3 C4 H4 109.2
O2 C5 O1 126.0(4)
O2 C5 N1 124.3(4)
O1 C5 N1 109.8(3)
O1 C6 C7 109.5(3)
O1 C6 H6A 109.8
C7 C6 H6A 109.8
O1 C6 H6B 109.8
C7 C6 H6B 109.8
H6A C6 H6B 108.2
C12 C7 C8 118.8(4)
C12 C7 C6 122.2(4)
C8 C7 C6 119.0(4)
C7 C8 C9 120.4(4)
C7 C8 H8 119.8
C9 C8 H8 119.8
C10 C9 C8 120.1(4)
C10 C9 H9 119.9
C8 C9 H9 119.9
C9 C10 C11 120.1(4)
C9 C10 H10 119.9
C11 C10 H10 119.9
C10 C11 C12 119.6(4)
C10 C11 H11 120.2
C12 C11 H11 120.2
C7 C12 C11 121.0(4)
C7 C12 H12 119.5
C11 C12 H12 119.5
O3 C13 N2 124.8(4)
O3 C13 C1 120.9(4)
N2 C13 C1 114.3(3)
C15 C14 N2 125.7(4)
C15 C14 C19 120.0(4)
N2 C14 C19 114.3(4)
C14 C15 C16 119.5(4)
C14 C15 H15 120.3
C16 C15 H15 120.3
C17 C16 C15 122.8(4)
C17 C16 H16 118.6
C15 C16 H16 118.6
C16 C17 C18 118.8(4)
C16 C17 H17 120.6
C18 C17 H17 120.6
C20 C18 C19 117.6(4)
C20 C18 C17 122.7(4)
C19 C18 C17 119.7(4)
N3 C19 C18 122.6(4)
N3 C19 C14 118.2(4)
C18 C19 C14 119.2(4)
C21 C20 C18 119.3(4)
C21 C20 H20 120.4
C18 C20 H20 120.4
C20 C21 C22 118.9(4)
C20 C21 H21 120.5
C22 C21 H21 120.5
N3 C22 C21 124.5(4)
N3 C22 H22 117.7
C21 C22 H22 117.7
C28 C23 C24 118.2(4)
C28 C23 C2 118.1(3)
C24 C23 C2 123.6(4)
C25 C24 C23 121.2(4)
C25 C24 H24 119.4
C23 C24 H24 119.4
C24 C25 C26 120.0(4)
C24 C25 H25 120.0
C26 C25 H25 120.0
C25 C26 C27 119.7(4)
C25 C26 H26 120.2
C27 C26 H26 120.2
C26 C27 C28 120.1(4)
C26 C27 H27 119.9
C28 C27 H27 119.9
C27 C28 C23 120.8(4)
C27 C28 H28 119.6
C23 C28 H28 119.6
C34 C29 C30 118.0(4)
C34 C29 C4 119.6(4)
C30 C29 C4 122.4(4)
C29 C30 C31 121.2(4)
C29 C30 H30 119.4
C31 C30 H30 119.4
C32 C31 C30 119.0(4)
C32 C31 H31 120.5
C30 C31 H31 120.5
C33 C32 C31 121.4(4)
C33 C32 CL1 119.6(4)
C31 C32 CL1 119.0(3)
C32 C33 C34 118.8(4)
C32 C33 H33 120.6
C34 C33 H33 120.6
C29 C34 C33 121.6(4)
C29 C34 H34 119.2
C33 C34 H34 119.2
C5 N1 C1 122.0(3)
C5 N1 C4 120.2(3)
C1 N1 C4 113.8(3)
C13 N2 C14 127.8(4)
C13 N2 H2N 119(3)
C14 N2 H2N 113(3)
C22 N3 C19 117.0(4)
C5 O1 C6 116.1(3)

loop_
_geom_bond_atom_site_label_1
_geom_bond_atom_site_label_2
_geom_bond_distance
C1 N1 1.459(4)
C1 C13 1.517(5)
C1 C2 1.549(5)
C1 H1 1.0000
C2 C23 1.518(5)
C2 C3 1.534(5)
C2 H2 1.0000
C3 C4 1.540(5)
C3 H3A 0.9900
C3 H3B 0.9900
C4 N1 1.464(5)
C4 C29 1.508(5)
C4 H4 1.0000
C5 O2 1.206(4)
C5 O1 1.353(4)
C5 N1 1.362(5)
C6 O1 1.446(4)
C6 C7 1.503(5)
C6 H6A 0.9900
C6 H6B 0.9900
C7 C12 1.383(5)
C7 C8 1.386(5)
C8 C9 1.392(5)
C8 H8 0.9500
C9 C10 1.370(6)
C9 H9 0.9500
C10 C11 1.384(6)
C10 H10 0.9500
C11 C12 1.385(5)
C11 H11 0.9500
C12 H12 0.9500
C13 O3 1.218(4)
C13 N2 1.352(5)
C14 C15 1.365(5)
C14 N2 1.399(5)
C14 C19 1.422(5)
C15 C16 1.404(5)
C15 H15 0.9500
C16 C17 1.353(6)
C16 H16 0.9500
C17 C18 1.415(5)
C17 H17 0.9500
C18 C20 1.405(6)
C18 C19 1.414(5)
C19 N3 1.365(5)
C20 C21 1.362(6)
C20 H20 0.9500
C21 C22 1.398(5)
C21 H21 0.9500
C22 N3 1.314(5)
C22 H22 0.9500
C23 C28 1.382(5)
C23 C24 1.387(5)
C24 C25 1.374(5)
C24 H24 0.9500
C25 C26 1.376(5)
C25 H25 0.9500
C26 C27 1.376(5)
C26 H26 0.9500
C27 C28 1.382(5)
C27 H27 0.9500
C28 H28 0.9500
C29 C34 1.378(5)
C29 C30 1.384(5)
C30 C31 1.386(5)
C30 H30 0.9500
C31 C32 1.370(5)
C31 H31 0.9500
C32 C33 1.366(6)
C32 CL1 1.739(4)
C33 C34 1.388(5)
C33 H33 0.9500
C34 H34 0.9500
N2 H2N 0.95(4)

loop_
_geom_torsion_atom_site_label_1
_geom_torsion_atom_site_label_2
_geom_torsion_atom_site_label_3
_geom_torsion_atom_site_label_4
_geom_torsion
N1 C1 C2 C23 164.0(3)
C13 C1 C2 C23 45.6(4)
N1 C1 C2 C3 35.5(4)
C13 C1 C2 C3 -82.9(4)
C23 C2 C3 C4 -163.8(3)
C1 C2 C3 C4 -39.5(4)
C2 C3 C4 N1 27.7(4)
C2 C3 C4 C29 -94.5(4)
O1 C6 C7 C12 38.0(5)
O1 C6 C7 C8 -145.6(3)
C12 C7 C8 C9 2.1(6)
C6 C7 C8 C9 -174.4(3)
C7 C8 C9 C10 -1.5(6)
C8 C9 C10 C11 -0.1(6)
C9 C10 C11 C12 1.0(6)
C8 C7 C12 C11 -1.2(6)
C6 C7 C12 C11 175.2(4)
C10 C11 C12 C7 -0.4(6)
N1 C1 C13 O3 -35.4(5)
C2 C1 C13 O3 77.3(4)
N1 C1 C13 N2 147.2(3)
C2 C1 C13 N2 -100.2(4)
N2 C14 C15 C16 179.0(4)
C19 C14 C15 C16 -0.5(6)
C14 C15 C16 C17 -0.1(6)
C15 C16 C17 C18 0.6(6)
C16 C17 C18 C20 -179.2(4)
C16 C17 C18 C19 -0.5(6)
C20 C18 C19 N3 -1.8(6)
C17 C18 C19 N3 179.5(4)
C20 C18 C19 C14 178.7(4)
C17 C18 C19 C14 -0.1(6)
C15 C14 C19 N3 -179.0(3)
N2 C14 C19 N3 1.5(5)
C15 C14 C19 C18 0.6(6)
N2 C14 C19 C18 -179.0(3)
C19 C18 C20 C21 1.3(6)
C17 C18 C20 C21 -180.0(4)
C18 C20 C21 C22 -0.6(6)
C20 C21 C22 N3 0.4(7)
C3 C2 C23 C28 -148.3(3)
C1 C2 C23 C28 92.4(4)
C3 C2 C23 C24 35.6(5)
C1 C2 C23 C24 -83.7(5)
C28 C23 C24 C25 -0.7(6)
C2 C23 C24 C25 175.4(4)
C23 C24 C25 C26 0.1(6)
C24 C25 C26 C27 0.4(6)
C25 C26 C27 C28 -0.1(6)
C26 C27 C28 C23 -0.5(6)
C24 C23 C28 C27 0.9(6)
C2 C23 C28 C27 -175.4(3)
N1 C4 C29 C34 157.7(4)
C3 C4 C29 C34 -86.0(5)
N1 C4 C29 C30 -24.5(5)
C3 C4 C29 C30 91.7(4)
C34 C29 C30 C31 0.5(6)
C4 C29 C30 C31 -177.2(4)
C29 C30 C31 C32 -0.4(6)
C30 C31 C32 C33 0.0(6)
C30 C31 C32 CL1 -178.8(3)
C31 C32 C33 C34 0.3(6)
CL1 C32 C33 C34 179.1(3)
C30 C29 C34 C33 -0.2(6)
C4 C29 C34 C33 177.6(4)
C32 C33 C34 C29 -0.2(6)
O2 C5 N1 C1 169.3(4)
O1 C5 N1 C1 -12.7(5)
O2 C5 N1 C4 13.2(6)
O1 C5 N1 C4 -168.9(3)
C13 C1 N1 C5 -57.7(5)
C2 C1 N1 C5 -176.8(3)
C13 C1 N1 C4 99.8(4)
C2 C1 N1 C4 -19.2(4)
C29 C4 N1 C5 -84.9(4)
C3 C4 N1 C5 152.9(3)
C29 C4 N1 C1 117.1(4)
C3 C4 N1 C1 -5.1(4)
O3 C13 N2 C14 -1.5(6)
C1 C13 N2 C14 175.9(3)
C15 C14 N2 C13 -9.4(6)
C19 C14 N2 C13 170.1(4)
C21 C22 N3 C19 -0.8(6)
C18 C19 N3 C22 1.5(6)
C14 C19 N3 C22 -179.0(4)
O2 C5 O1 C6 -2.6(6)
N1 C5 O1 C6 179.5(3)
C7 C6 O1 C5 -135.0(3)
